data_4515188
loop_
_publ_author_name
'Lin, Haoran'
'Zhou, Chenkun'
'Chaaban, Maya'
'Xu, Liang-Jin'
'Zhou, Yan'
'Neu, Jennifer'
'Worku, Michael'
'Berkwits, Ella'
'He, Qingquan'
'Lee, Sujin'
'Lin, Xinsong'
'Siegrist, Theo'
'Du, Mao-Hua'
'Ma, Biwu'

_publ_section_title
;
 Bulk Assembly of Zero-Dimensional Organic Lead Bromide Hybrid with
 Efficient Blue Emission
;
_journal_name_full 'ACS Materials Letters'
_journal_page_first 594
_journal_paper_doi 10.1021/acsmaterialslett.9b00333
_journal_year 2019
_chemical_formula_moiety 'Br4 Pb, 2(C13 H19 N4)'
_chemical_formula_sum 'C26 H38 Br4 N8 Pb'
_chemical_formula_weight 989.47
_space_group_crystal_system monoclinic
_space_group_IT_number 14
_space_group_name_Hall '-P 2ybc'
_space_group_name_H-M_alt 'P 1 21/c 1'
_symmetry_space_group_name_Hall '-P 2ybc'
_symmetry_space_group_name_H-M 'P 1 21/c 1'
_atom_sites_solution_hydrogens geom
_atom_sites_solution_primary dual
_audit_creation_date 2019-05-07
_audit_creation_method
;
Olex2 1.2
(compiled 2018.05.29 svn.r3508 for OlexSys, GUI svn.r5506)
;
_cell_angle_alpha 90
_cell_angle_beta 90.488(4)
_cell_angle_gamma 90
_cell_formula_units_Z 4
_cell_length_a 8.9526(3)
_cell_length_b 16.0859(5)
_cell_length_c 21.5605(8)
_cell_measurement_reflns_used 6508
_cell_measurement_temperature 149.99(10)
_cell_measurement_theta_max 29.3800
_cell_measurement_theta_min 1.8910
_cell_volume 3104.83(18)
_computing_cell_refinement 'CrysAlisPro 1.171.40.45a (Rigaku OD, 2019)'
_computing_data_collection 'CrysAlisPro 1.171.40.45a (Rigaku OD, 2019)'
_computing_data_reduction 'CrysAlisPro 1.171.40.45a (Rigaku OD, 2019)'
_computing_molecular_graphics 'Olex2 (Dolomanov et al., 2009)'
_computing_publication_material 'Olex2 (Dolomanov et al., 2009)'
_computing_structure_refinement 'ShelXL (Sheldrick, 2015)'
_computing_structure_solution 'ShelXT (Sheldrick, 2015)'
_diffrn_ambient_environment N~2~
_diffrn_ambient_temperature 149.99(10)
_diffrn_detector 'CCD plate'
_diffrn_detector_area_resol_mean 10.0000
_diffrn_detector_type HyPix
_diffrn_measured_fraction_theta_full 0.994
_diffrn_measured_fraction_theta_max 0.796
_diffrn_measurement_details
;
List of Runs (angles in degrees, time in seconds):

  # Type    Start    End  Width  t~exp~   \w     \q     \k     \f   Frames
--------------------------------------------------------------------------
  1  \w    -28.00  10.00   0.50   27.58    --    4.71 -37.00 -60.00   76
  2  \w    -22.00  21.00   0.50   27.58    --   -5.81 -99.00 -60.00   86
  3  \w    -68.00 -31.00   0.50   27.58    --    4.71 -37.00 -60.00   74
  4  \w     -7.00  37.00   0.50   27.58    --    4.71  27.00 157.00   88
;
_diffrn_measurement_device 'four-circle diffractometer'
_diffrn_measurement_device_type 'XtaLAB Synergy, Dualflex, HyPix'
_diffrn_measurement_method '\w scans'
_diffrn_orient_matrix_type 'CrysAlisPro convention (1999,Acta A55,543-557)'
_diffrn_orient_matrix_UB_11 0.0779036000
_diffrn_orient_matrix_UB_12 -0.0034440000
_diffrn_orient_matrix_UB_13 -0.0051730000
_diffrn_orient_matrix_UB_21 -0.0144408000
_diffrn_orient_matrix_UB_22 -0.0150915000
_diffrn_orient_matrix_UB_23 -0.0303405000
_diffrn_orient_matrix_UB_31 0.0010894000
_diffrn_orient_matrix_UB_32 0.0413151000
_diffrn_orient_matrix_UB_33 -0.0115602000
_diffrn_radiation_monochromator mirror
_diffrn_radiation_probe x-ray
_diffrn_radiation_type MoK\a
_diffrn_radiation_wavelength 0.71073
_diffrn_reflns_av_R_equivalents 0.0433
_diffrn_reflns_av_unetI/netI 0.0581
_diffrn_reflns_Laue_measured_fraction_full 0.994
_diffrn_reflns_Laue_measured_fraction_max 0.796
_diffrn_reflns_limit_h_max 12
_diffrn_reflns_limit_h_min -11
_diffrn_reflns_limit_k_max 20
_diffrn_reflns_limit_k_min -21
_diffrn_reflns_limit_l_max 26
_diffrn_reflns_limit_l_min -20
_diffrn_reflns_number 15687
_diffrn_reflns_point_group_measured_fraction_full 0.994
_diffrn_reflns_point_group_measured_fraction_max 0.796
_diffrn_reflns_theta_full 25.242
_diffrn_reflns_theta_max 30.854
_diffrn_reflns_theta_min 1.889
_diffrn_source 'micro-focus sealed X-ray tube'
_diffrn_source_type 'PhotonJet (Mo) X-ray Source'
_diffrn_standards_number 0
_exptl_absorpt_coefficient_mu 10.613
_exptl_absorpt_correction_T_max 1.00000
_exptl_absorpt_correction_T_min 0.44920
_exptl_absorpt_correction_type multi-scan
_exptl_absorpt_process_details
;
CrysAlisPro 1.171.40.45a (Rigaku Oxford Diffraction, 2019)
Empirical absorption correction using spherical harmonics,
 implemented in SCALE3 ABSPACK scaling algorithm.
;
_exptl_crystal_density_diffrn 2.117
_exptl_crystal_F_000 1888
_refine_diff_density_max 3.336
_refine_diff_density_min -2.514
_refine_diff_density_rms 0.225
_refine_ls_extinction_method none
_refine_ls_goodness_of_fit_ref 1.046
_refine_ls_hydrogen_treatment constr
_refine_ls_matrix_type full
_refine_ls_number_parameters 353
_refine_ls_number_reflns 6552
_refine_ls_number_restraints 0
_refine_ls_restrained_S_all 1.046
_refine_ls_R_factor_all 0.0934
_refine_ls_R_factor_gt 0.0656
_refine_ls_shift/su_max 0.000
_refine_ls_shift/su_mean 0.000
_refine_ls_structure_factor_coef Fsqd
_refine_ls_weighting_details 'w=1/[\s^2^(Fo^2^)+(0.0663P)^2^+82.0157P] where P=(Fo^2^+2Fc^2^)/3'
_refine_ls_weighting_scheme calc
_refine_ls_wR_factor_gt 0.1551
_refine_ls_wR_factor_ref 0.1712
_reflns_Friedel_coverage 0.000
_reflns_number_gt 4980
_reflns_number_total 6552
_reflns_threshold_expression 'I > 2\s(I)'
_cod_data_source_file tz9b00333_si_002.cif
_cod_data_source_block lhr-hmta-blue1
_cod_database_code 4515188
_shelx_shelxl_version_number 2014/7
_chemical_oxdiff_formula 'C26 H38 N8 Pb Br4'
_chemical_oxdiff_usercomment 'transparent irregular,150 K'
_shelx_space_group_comment
;
The symmetry employed for this shelxl refinement is uniquely defined
by the following loop, which should always be used as a source of
symmetry information in preference to the above space-group names.
They are only intended as comments.
;
_olex2_refinement_description
;
1. Twinned data refinement
 Scales: 0.8070(14)
 0.1930(14)
2. Fixed Uiso
 At 1.2 times of:
  All C(H) groups, All C(H,H) groups
3.a Secondary CH2 refined with riding coordinates:
 C31(H31A,H31B), C32(H32A,H32B), C33(H33A,H33B), C34(H34A,H34B), C35(H35A,
 H35B), C36(H36A,H36B), C37(H37A,H37B), C1(H1A,H1B), C2(H2A,H2B), C3(H3A,H3B),
 C4(H4A,H4B), C5(H5A,H5B), C6(H6A,H6B), C7(H7A,H7B)
3.b Aromatic/amide H refined with riding coordinates:
 C21(H21), C22(H22), C23(H23), C25(H25), C26(H26), C11(H11), C12(H12),
 C13(H13), C15(H15), C16(H16)
;
_olex2_submission_special_instructions 'No special instructions were received'
_oxdiff_exptl_absorpt_empirical_details
;
Empirical correction (ABSPACK) includes:
- Absorption correction using spherical harmonics
- Frame scaling
;
_oxdiff_exptl_absorpt_empirical_full_max 2.317
_oxdiff_exptl_absorpt_empirical_full_min 0.689

loop_
_space_group_symop_operation_xyz
'x, y, z'
'-x, y+1/2, -z+1/2'
'-x, -y, -z'
'x, -y-1/2, z-1/2'

loop_
_atom_site_label
_atom_site_type_symbol
_atom_site_fract_x
_atom_site_fract_y
_atom_site_fract_z
_atom_site_U_iso_or_equiv
_atom_site_adp_type
_atom_site_occupancy
_atom_site_site_symmetry_order
_atom_site_calc_flag
_atom_site_refinement_flags_posn
_atom_site_disorder_assembly
_atom_site_disorder_group
Pb1 Pb 0.31808(6) 0.25004(3) 0.38635(2) 0.02295(13) Uani 1 1 d . A 2
Br1 Br 0.08802(19) 0.22287(9) 0.46708(7) 0.0322(3) Uani 1 1 d . A 2
Br2 Br 0.40828(18) 0.07300(8) 0.36751(8) 0.0380(4) Uani 1 1 d . A 2
Br3 Br 0.30666(18) 0.43582(7) 0.38678(7) 0.0322(3) Uani 1 1 d . A 2
Br4 Br 0.1373(2) 0.24206(9) 0.28399(7) 0.0407(4) Uani 1 1 d . A 2
N1 N 0.3350(12) 0.4013(6) 0.6219(5) 0.024(2) Uani 1 1 d . . .
N2 N 0.1848(14) 0.5007(7) 0.5635(5) 0.025(2) Uani 1 1 d . . .
N3 N 0.1631(16) 0.4958(7) 0.6756(5) 0.029(3) Uani 1 1 d . . .
N4 N 0.0652(13) 0.3826(7) 0.6121(5) 0.025(2) Uani 1 1 d . . .
C21 C 0.6466(19) 0.2188(10) 0.4768(6) 0.037(4) Uani 1 1 d . . .
H21 H 0.6847 0.1889 0.4436 0.044 Uiso 1 1 calc R . .
C22 C 0.5417(18) 0.1834(10) 0.5139(8) 0.039(4) Uani 1 1 d . . .
H22 H 0.5083 0.1296 0.5061 0.047 Uiso 1 1 calc R . .
C23 C 0.4850(17) 0.2284(8) 0.5634(8) 0.034(3) Uani 1 1 d . . .
H23 H 0.4148 0.2039 0.5892 0.040 Uiso 1 1 calc R . .
C24 C 0.5317(15) 0.3102(9) 0.5752(6) 0.025(3) Uani 1 1 d . . .
C25 C 0.6417(17) 0.3431(9) 0.5352(8) 0.036(3) Uani 1 1 d . . .
H25 H 0.6775 0.3968 0.5413 0.043 Uiso 1 1 calc R . .
C26 C 0.6950(19) 0.2956(10) 0.4877(7) 0.038(4) Uani 1 1 d . . .
H26 H 0.7678 0.3178 0.4620 0.046 Uiso 1 1 calc R . .
C31 C 0.4815(15) 0.3571(8) 0.6290(7) 0.028(3) Uani 1 1 d . . .
H31A H 0.5574 0.3979 0.6394 0.034 Uiso 1 1 calc R . .
H31B H 0.4742 0.3192 0.6638 0.034 Uiso 1 1 calc R . .
C32 C 0.3247(19) 0.4597(8) 0.5657(6) 0.028(3) Uani 1 1 d . . .
H32A H 0.4041 0.5007 0.5682 0.033 Uiso 1 1 calc R . .
H32B H 0.3381 0.4279 0.5280 0.033 Uiso 1 1 calc R . .
C33 C 0.306(2) 0.4543(8) 0.6796(6) 0.032(3) Uani 1 1 d . . .
H33A H 0.3081 0.4190 0.7161 0.038 Uiso 1 1 calc R . .
H33B H 0.3844 0.4954 0.6841 0.038 Uiso 1 1 calc R . .
C34 C 0.2037(15) 0.3405(7) 0.6156(7) 0.025(3) Uani 1 1 d . . .
H34A H 0.2164 0.3072 0.5785 0.030 Uiso 1 1 calc R . .
H34B H 0.2035 0.3032 0.6510 0.030 Uiso 1 1 calc R . .
C35 C 0.1653(19) 0.5501(8) 0.6204(6) 0.031(3) Uani 1 1 d . . .
H35A H 0.0724 0.5810 0.6177 0.037 Uiso 1 1 calc R . .
H35B H 0.2465 0.5898 0.6243 0.037 Uiso 1 1 calc R . .
C36 C 0.0436(18) 0.4337(8) 0.6682(7) 0.029(3) Uani 1 1 d . . .
H36A H -0.0520 0.4618 0.6654 0.035 Uiso 1 1 calc R . .
H36B H 0.0421 0.3979 0.7043 0.035 Uiso 1 1 calc R . .
C37 C 0.0631(16) 0.4383(8) 0.5585(6) 0.025(3) Uani 1 1 d . B 1
H37A H -0.0325 0.4665 0.5561 0.030 Uiso 1 1 calc R B 1
H37B H 0.0752 0.4061 0.5209 0.030 Uiso 1 1 calc R B 1
N5 N 0.2188(12) 0.1017(7) 0.6367(6) 0.025(2) Uani 1 1 d . . .
N6 N -0.0513(11) 0.0812(6) 0.6296(5) 0.017(2) Uani 1 1 d . . .
N7 N 0.1035(14) -0.0121(6) 0.6918(5) 0.025(2) Uani 1 1 d . . .
N8 N 0.1188(14) -0.0148(6) 0.5787(5) 0.027(3) Uani 1 1 d . . .
C1 C -0.1992(14) 0.1254(8) 0.6217(6) 0.022(2) Uani 1 1 d . . .
H1A H -0.1915 0.1634 0.5869 0.026 Uiso 1 1 calc R . .
H1B H -0.2748 0.0845 0.6111 0.026 Uiso 1 1 calc R . .
C2 C 0.0800(14) 0.1430(7) 0.6322(5) 0.019(2) Uani 1 1 d . . .
H2A H 0.0784 0.1772 0.5951 0.023 Uiso 1 1 calc R . .
H2B H 0.0682 0.1793 0.6677 0.023 Uiso 1 1 calc R . .
C3 C -0.0251(16) 0.0254(8) 0.5736(6) 0.025(3) Uani 1 1 d . . .
H3A H -0.1031 -0.0164 0.5712 0.030 Uiso 1 1 calc R . .
H3B H -0.0291 0.0583 0.5360 0.030 Uiso 1 1 calc R . .
C4 C -0.0421(16) 0.0284(8) 0.6891(6) 0.022(3) Uani 1 1 d . . .
H4A H -0.0549 0.0636 0.7252 0.027 Uiso 1 1 calc R . .
H4B H -0.1207 -0.0131 0.6888 0.027 Uiso 1 1 calc R . .
C5 C 0.2373(16) 0.0466(8) 0.5816(6) 0.023(3) Uani 1 1 d . . .
H5A H 0.2356 0.0799 0.5441 0.028 Uiso 1 1 calc R . .
H5B H 0.3332 0.0187 0.5841 0.028 Uiso 1 1 calc R . .
C6 C 0.1251(16) -0.0654(7) 0.6362(6) 0.026(3) Uani 1 1 d . . .
H6A H 0.2210 -0.0932 0.6391 0.031 Uiso 1 1 calc R . .
H6B H 0.0478 -0.1077 0.6347 0.031 Uiso 1 1 calc R . .
C7 C 0.2216(17) 0.0492(8) 0.6928(6) 0.027(3) Uani 1 1 d . . .
H7A H 0.3174 0.0212 0.6958 0.033 Uiso 1 1 calc R . .
H7B H 0.2109 0.0842 0.7291 0.033 Uiso 1 1 calc R . .
C11 C -0.3498(19) 0.2604(10) 0.7772(7) 0.041(4) Uani 1 1 d . C 1
H11 H -0.3799 0.2882 0.8127 0.049 Uiso 1 1 calc R C 1
C12 C -0.403(2) 0.1802(9) 0.7665(7) 0.036(3) Uani 1 1 d . . .
H12 H -0.4718 0.1564 0.7931 0.043 Uiso 1 1 calc R C .
C13 C -0.3516(16) 0.1366(9) 0.7163(7) 0.031(3) Uani 1 1 d . . .
H13 H -0.3847 0.0826 0.7091 0.037 Uiso 1 1 calc R . .
C14 C -0.2510(16) 0.1730(8) 0.6765(6) 0.026(3) Uani 1 1 d . . .
C15 C -0.2060(15) 0.2548(8) 0.6851(7) 0.027(3) Uani 1 1 d . . .
H15 H -0.1432 0.2804 0.6568 0.032 Uiso 1 1 calc R . .
C16 C -0.2575(16) 0.2987(9) 0.7381(8) 0.032(3) Uani 1 1 d . . .
H16 H -0.2274 0.3532 0.7454 0.039 Uiso 1 1 calc R C .

loop_
_atom_site_aniso_label
_atom_site_aniso_U_11
_atom_site_aniso_U_22
_atom_site_aniso_U_33
_atom_site_aniso_U_23
_atom_site_aniso_U_13
_atom_site_aniso_U_12
Pb1 0.0298(2) 0.01996(19) 0.0191(2) -0.00062(18) 0.0018(2) -0.0010(2)
Br1 0.0431(8) 0.0389(7) 0.0145(6) 0.0013(5) 0.0044(6) -0.0036(6)
Br2 0.0366(8) 0.0235(6) 0.0540(10) -0.0059(6) 0.0002(8) 0.0004(5)
Br3 0.0411(8) 0.0235(5) 0.0321(7) -0.0025(5) 0.0006(7) -0.0016(6)
Br4 0.0655(11) 0.0400(8) 0.0166(6) 0.0021(5) -0.0140(7) -0.0123(7)
N1 0.029(6) 0.029(5) 0.016(5) -0.003(4) -0.002(5) -0.003(4)
N2 0.031(6) 0.031(5) 0.012(5) 0.004(4) 0.001(5) -0.008(5)
N3 0.050(8) 0.029(5) 0.008(5) -0.004(4) 0.002(6) 0.003(5)
N4 0.027(6) 0.035(6) 0.014(5) 0.000(4) -0.004(5) -0.003(4)
C21 0.050(10) 0.049(8) 0.010(6) -0.002(6) -0.013(7) 0.013(7)
C22 0.040(9) 0.037(8) 0.041(10) -0.010(7) -0.011(8) 0.007(6)
C23 0.032(8) 0.030(7) 0.040(9) 0.011(6) -0.011(7) -0.004(6)
C24 0.024(7) 0.040(7) 0.012(6) -0.004(5) 0.000(5) 0.001(5)
C25 0.037(9) 0.038(8) 0.032(8) 0.004(6) 0.004(7) 0.002(6)
C26 0.036(8) 0.050(9) 0.029(8) 0.006(6) 0.029(8) 0.015(7)
C31 0.027(7) 0.026(6) 0.030(8) 0.000(5) -0.014(6) 0.003(5)
C32 0.045(8) 0.029(6) 0.008(6) 0.000(4) 0.002(7) 0.002(6)
C33 0.048(9) 0.032(7) 0.016(6) -0.001(5) 0.005(7) 0.000(7)
C34 0.035(7) 0.022(5) 0.018(6) 0.004(5) 0.006(6) 0.000(5)
C35 0.050(9) 0.022(6) 0.021(7) 0.002(5) 0.007(7) 0.004(6)
C36 0.041(8) 0.029(7) 0.017(7) -0.004(5) 0.010(6) 0.003(6)
C37 0.029(7) 0.037(7) 0.009(6) -0.007(5) 0.003(6) -0.002(5)
N5 0.021(5) 0.034(6) 0.018(5) 0.002(4) 0.008(5) 0.004(4)
N6 0.022(5) 0.022(5) 0.007(5) 0.002(3) 0.003(4) 0.001(4)
N7 0.035(6) 0.029(5) 0.011(5) -0.001(4) 0.001(5) 0.006(5)
N8 0.040(7) 0.025(5) 0.015(5) -0.003(4) 0.010(5) 0.005(5)
C1 0.020(6) 0.030(6) 0.015(6) -0.003(4) 0.001(5) 0.005(5)
C2 0.026(6) 0.025(6) 0.005(5) -0.005(4) 0.002(5) -0.002(5)
C3 0.036(8) 0.030(6) 0.009(6) -0.002(5) -0.003(6) 0.002(5)
C4 0.031(7) 0.029(6) 0.006(6) 0.001(4) 0.007(5) -0.004(5)
C5 0.034(7) 0.031(6) 0.005(5) -0.005(4) 0.009(5) 0.001(5)
C6 0.038(8) 0.018(6) 0.021(6) -0.006(5) -0.004(6) 0.004(5)
C7 0.038(8) 0.030(7) 0.014(6) -0.001(5) -0.004(6) 0.013(6)
C11 0.045(10) 0.058(10) 0.019(7) -0.006(6) 0.005(7) 0.018(8)
C12 0.053(10) 0.033(7) 0.022(7) -0.004(5) 0.026(8) 0.004(7)
C13 0.037(9) 0.031(7) 0.024(7) 0.003(5) -0.004(6) 0.005(6)
C14 0.029(7) 0.031(7) 0.017(7) -0.007(5) 0.000(6) 0.003(5)
C15 0.023(6) 0.026(6) 0.031(7) -0.002(5) 0.003(6) -0.003(5)
C16 0.023(7) 0.032(7) 0.042(9) -0.013(6) 0.008(7) -0.008(5)

loop_
_atom_type_symbol
_atom_type_description
_atom_type_scat_dispersion_real
_atom_type_scat_dispersion_imag
_atom_type_scat_source
C C 0.0033 0.0016 'International Tables Vol C Tables 4.2.6.8 and 6.1.1.4'
H H 0.0000 0.0000 'International Tables Vol C Tables 4.2.6.8 and 6.1.1.4'
Br Br -0.2901 2.4595 'International Tables Vol C Tables 4.2.6.8 and 6.1.1.4'
N N 0.0061 0.0033 'International Tables Vol C Tables 4.2.6.8 and 6.1.1.4'
Pb Pb -3.3944 10.1111 'International Tables Vol C Tables 4.2.6.8 and 6.1.1.4'

loop_
_geom_angle_atom_site_label_1
_geom_angle_atom_site_label_2
_geom_angle_atom_site_label_3
_geom_angle
Br1 Pb1 Br2 98.03(5)
Br1 Pb1 Br3 97.55(5)
Br2 Pb1 Br3 164.15(5)
Br4 Pb1 Br1 93.57(5)
Br4 Pb1 Br2 90.25(5)
Br4 Pb1 Br3 91.69(5)
C31 N1 C32 114.7(12)
C31 N1 C33 109.6(11)
C31 N1 C34 112.0(9)
C32 N1 C34 106.2(10)
C33 N1 C32 107.0(9)
C33 N1 C34 106.9(11)
C32 N2 C35 109.5(11)
C32 N2 C37 109.7(10)
C35 N2 C37 109.4(12)
C33 N3 C35 107.7(13)
C33 N3 C36 109.6(11)
C36 N3 C35 109.1(11)
C34 N4 C36 110.1(11)
C34 N4 C37 109.9(12)
C37 N4 C36 107.8(10)
C22 C21 H21 119.7
C26 C21 H21 119.7
C26 C21 C22 120.7(15)
C21 C22 H22 120.3
C21 C22 C23 119.4(15)
C23 C22 H22 120.3
C22 C23 H23 119.4
C22 C23 C24 121.2(15)
C24 C23 H23 119.4
C23 C24 C25 116.6(14)
C23 C24 C31 122.4(14)
C25 C24 C31 120.7(13)
C24 C25 H25 120.2
C26 C25 C24 119.7(15)
C26 C25 H25 120.2
C21 C26 C25 122.4(15)
C21 C26 H26 118.8
C25 C26 H26 118.8
N1 C31 H31A 108.3
N1 C31 H31B 108.3
C24 C31 N1 116.1(11)
C24 C31 H31A 108.3
C24 C31 H31B 108.3
H31A C31 H31B 107.4
N1 C32 H32A 109.4
N1 C32 H32B 109.4
N2 C32 N1 111.0(12)
N2 C32 H32A 109.4
N2 C32 H32B 109.4
H32A C32 H32B 108.0
N1 C33 H33A 109.3
N1 C33 H33B 109.3
N3 C33 N1 111.5(11)
N3 C33 H33A 109.3
N3 C33 H33B 109.3
H33A C33 H33B 108.0
N1 C34 H34A 109.3
N1 C34 H34B 109.3
N4 C34 N1 111.6(9)
N4 C34 H34A 109.3
N4 C34 H34B 109.3
H34A C34 H34B 108.0
N2 C35 N3 110.7(10)
N2 C35 H35A 109.5
N2 C35 H35B 109.5
N3 C35 H35A 109.5
N3 C35 H35B 109.5
H35A C35 H35B 108.1
N3 C36 N4 111.6(12)
N3 C36 H36A 109.3
N3 C36 H36B 109.3
N4 C36 H36A 109.3
N4 C36 H36B 109.3
H36A C36 H36B 108.0
N2 C37 H37A 109.5
N2 C37 H37B 109.5
N4 C37 N2 110.6(10)
N4 C37 H37A 109.5
N4 C37 H37B 109.5
H37A C37 H37B 108.1
C2 N5 C5 109.2(10)
C2 N5 C7 109.6(11)
C7 N5 C5 108.2(10)
C1 N6 C2 111.6(8)
C1 N6 C3 109.3(9)
C1 N6 C4 113.2(10)
C3 N6 C2 106.7(10)
C3 N6 C4 109.1(9)
C4 N6 C2 106.8(9)
C4 N7 C6 110.3(10)
C7 N7 C4 110.4(10)
C7 N7 C6 107.8(11)
C3 N8 C5 110.5(10)
C3 N8 C6 109.7(11)
C5 N8 C6 108.4(11)
N6 C1 H1A 108.4
N6 C1 H1B 108.4
H1A C1 H1B 107.4
C14 C1 N6 115.6(10)
C14 C1 H1A 108.4
C14 C1 H1B 108.4
N5 C2 N6 111.7(9)
N5 C2 H2A 109.3
N5 C2 H2B 109.3
N6 C2 H2A 109.3
N6 C2 H2B 109.3
H2A C2 H2B 107.9
N6 C3 H3A 109.6
N6 C3 H3B 109.6
N8 C3 N6 110.3(10)
N8 C3 H3A 109.6
N8 C3 H3B 109.6
H3A C3 H3B 108.1
N6 C4 H4A 109.9
N6 C4 H4B 109.9
N7 C4 N6 108.8(10)
N7 C4 H4A 109.9
N7 C4 H4B 109.9
H4A C4 H4B 108.3
N5 C5 H5A 109.5
N5 C5 H5B 109.5
N8 C5 N5 110.6(11)
N8 C5 H5A 109.5
N8 C5 H5B 109.5
H5A C5 H5B 108.1
N7 C6 H6A 109.5
N7 C6 H6B 109.5
N8 C6 N7 110.6(9)
N8 C6 H6A 109.5
N8 C6 H6B 109.5
H6A C6 H6B 108.1
N5 C7 H7A 109.3
N5 C7 H7B 109.3
N7 C7 N5 111.8(11)
N7 C7 H7A 109.3
N7 C7 H7B 109.3
H7A C7 H7B 107.9
C12 C11 H11 118.8
C16 C11 H11 118.8
C16 C11 C12 122.4(15)
C11 C12 H12 120.4
C13 C12 C11 119.3(15)
C13 C12 H12 120.4
C12 C13 H13 120.1
C12 C13 C14 119.8(14)
C14 C13 H13 120.1
C13 C14 C1 119.0(12)
C13 C14 C15 120.6(13)
C15 C14 C1 120.2(13)
C14 C15 H15 120.6
C14 C15 C16 118.9(13)
C16 C15 H15 120.6
C11 C16 C15 118.8(13)
C11 C16 H16 120.6
C15 C16 H16 120.6

loop_
_geom_bond_atom_site_label_1
_geom_bond_atom_site_label_2
_geom_bond_distance
Pb1 Br1 2.7429(17)
Pb1 Br2 2.9887(14)
Pb1 Br3 2.9903(12)
Pb1 Br4 2.7287(14)
N1 C31 1.498(17)
N1 C32 1.535(16)
N1 C33 1.532(17)
N1 C34 1.535(16)
N2 C32 1.42(2)
N2 C35 1.473(17)
N2 C37 1.485(17)
N3 C33 1.44(2)
N3 C35 1.477(17)
N3 C36 1.471(19)
N4 C34 1.415(18)
N4 C36 1.475(17)
N4 C37 1.461(17)
C21 H21 0.9300
C21 C22 1.36(2)
C21 C26 1.33(2)
C22 H22 0.9300
C22 C23 1.39(2)
C23 H23 0.9300
C23 C24 1.403(19)
C24 C25 1.42(2)
C24 C31 1.459(19)
C25 H25 0.9300
C25 C26 1.37(2)
C26 H26 0.9300
C31 H31A 0.9700
C31 H31B 0.9700
C32 H32A 0.9700
C32 H32B 0.9700
C33 H33A 0.9700
C33 H33B 0.9700
C34 H34A 0.9700
C34 H34B 0.9700
C35 H35A 0.9700
C35 H35B 0.9700
C36 H36A 0.9700
C36 H36B 0.9700
C37 H37A 0.9700
C37 H37B 0.9700
N5 C2 1.412(17)
N5 C5 1.492(16)
N5 C7 1.474(17)
N6 C1 1.511(15)
N6 C2 1.540(15)
N6 C3 1.524(16)
N6 C4 1.541(15)
N7 C4 1.458(18)
N7 C6 1.488(17)
N7 C7 1.446(19)
N8 C3 1.444(18)
N8 C5 1.451(18)
N8 C6 1.483(17)
C1 H1A 0.9700
C1 H1B 0.9700
C1 C14 1.485(17)
C2 H2A 0.9700
C2 H2B 0.9700
C3 H3A 0.9700
C3 H3B 0.9700
C4 H4A 0.9700
C4 H4B 0.9700
C5 H5A 0.9700
C5 H5B 0.9700
C6 H6A 0.9700
C6 H6B 0.9700
C7 H7A 0.9700
C7 H7B 0.9700
C11 H11 0.9300
C11 C12 1.39(2)
C11 C16 1.34(2)
C12 H12 0.9300
C12 C13 1.37(2)
C13 H13 0.9300
C13 C14 1.38(2)
C14 C15 1.387(18)
C15 H15 0.9300
C15 C16 1.42(2)
C16 H16 0.9300

loop_
_twin_individual_id
_twin_individual_mass_fraction_refined
1 0.8070(14)
2 0.1930(14)
